data_4033373
loop_
_publ_author_name
'Gonz\'alez, Marcos A'
'Est\'evez, Amalia M'
'Campos, Mar\'ia'
'Est\'evez, Juan C'
'Est\'evez, Ram\'on J'

_publ_section_title
;
 Protocol for the Incorporation of \g-Amino Acids into Peptides:
 Application to (-)-Shikimic Acid Based
 2-Amino-Methylcyclohexanecarboxylic Acids.
;
_journal_issue 3
_journal_name_full 'The Journal of organic chemistry'
_journal_page_first 1543
_journal_page_last 1550
_journal_paper_doi 10.1021/acs.joc.7b02671
_journal_volume 83
_journal_year 2018
_chemical_absolute_configuration rm
_chemical_compound_source 'synthesis as described'
_chemical_formula_moiety 'C12 H19 N1 O7'
_chemical_formula_sum 'C12 H19 N O7'
_chemical_formula_weight 289.28
_space_group_IT_number 19
_space_group_name_Hall 'P 2ac 2ab'
_space_group_name_H-M_alt 'P 21 21 21'
_symmetry_cell_setting orthorhombic
_symmetry_Int_Tables_number 19
_symmetry_space_group_name_Hall 'P 2ac 2ab'
_symmetry_space_group_name_H-M 'P 21 21 21'
_atom_sites_solution_hydrogens geom
_atom_sites_solution_primary direct
_atom_sites_solution_secondary difmap
_audit_creation_date 2009-02-23T16:51:54-00:00
_audit_creation_method 'WinGX routine CIF_UPDATE'
_cell_angle_alpha 90
_cell_angle_beta 90
_cell_angle_gamma 90
_cell_formula_units_Z 4
_cell_length_a 8.6117(4)
_cell_length_b 8.6517(4)
_cell_length_c 18.1435(9)
_cell_measurement_reflns_used 1981
_cell_measurement_temperature 100(2)
_cell_measurement_theta_max 25.53
_cell_measurement_theta_min 3.25
_cell_measurement_wavelength 0.71073
_cell_volume 1351.80(11)
_computing_cell_refinement 'APPEX2 (BRUKER AXS, 2005)'
_computing_data_collection 'APPEX2 (BRUKER AXS, 2005)'
_computing_data_reduction 'APPEX2 (BRUKER AXS, 2005)'
_computing_molecular_graphics 'Ortep-3 for Windows (Farrugia, 1997)'
_computing_publication_material 'WinGX publication routines (Farrugia, 1999)'
_computing_structure_refinement 'SHELXL-97 (Sheldrick, 1997)'
_computing_structure_solution 'SIR-97  (Giacovazzo et all, 1999'
_diffrn_ambient_temperature 100(2)
_diffrn_measured_fraction_theta_full 1
_diffrn_measured_fraction_theta_max 1
_diffrn_measurement_device 'four-circle diffractometer'
_diffrn_measurement_device_type 'BRUKER APPEX-II CCD'
_diffrn_measurement_method 'omega and phi scans'
_diffrn_radiation_monochromator graphite
_diffrn_radiation_probe x-ray
_diffrn_radiation_source 'fine-focus sealed tube'
_diffrn_radiation_type MoK\a
_diffrn_radiation_wavelength 0.7107
_diffrn_reflns_av_R_equivalents 0.0400
_diffrn_reflns_av_unetI/netI 0.0307
_diffrn_reflns_limit_h_max 10
_diffrn_reflns_limit_h_min -10
_diffrn_reflns_limit_k_max 10
_diffrn_reflns_limit_k_min 0
_diffrn_reflns_limit_l_max 22
_diffrn_reflns_limit_l_min 0
_diffrn_reflns_number 2767
_diffrn_reflns_theta_full 26.41
_diffrn_reflns_theta_max 26.41
_diffrn_reflns_theta_min 2.25
_exptl_absorpt_coefficient_mu 0.117
_exptl_absorpt_correction_T_max 0.979
_exptl_absorpt_correction_T_min 0.887
_exptl_absorpt_correction_type multi-scan
_exptl_absorpt_process_details 'BRUKER SADABS'
_exptl_crystal_colour colourless
_exptl_crystal_density_diffrn 1.421
_exptl_crystal_density_method 'not measured'
_exptl_crystal_description prism
_exptl_crystal_F_000 616
_exptl_crystal_size_max 0.38
_exptl_crystal_size_mid 0.31
_exptl_crystal_size_min 0.18
_refine_diff_density_max 0.234
_refine_diff_density_min -0.204
_refine_diff_density_rms 0.048
_refine_ls_abs_structure_details 'Flack H D (1983), Acta Cryst. A39, 876-881'
_refine_ls_abs_structure_Flack 10(10)
_refine_ls_extinction_method none
_refine_ls_goodness_of_fit_ref 1.066
_refine_ls_hydrogen_treatment mixed
_refine_ls_matrix_type full
_refine_ls_number_parameters 188
_refine_ls_number_reflns 1613
_refine_ls_number_restraints 0
_refine_ls_restrained_S_all 1.066
_refine_ls_R_factor_all 0.0401
_refine_ls_R_factor_gt 0.0316
_refine_ls_shift/su_max 0
_refine_ls_shift/su_mean 0
_refine_ls_structure_factor_coef Fsqd
_refine_ls_weighting_details 'calc w=1/[\s^2^(Fo^2^)+(0.0478P)^2^+0.0000P] where P=(Fo^2^+2Fc^2^)/3'
_refine_ls_weighting_scheme calc
_refine_ls_wR_factor_gt 0.0743
_refine_ls_wR_factor_ref 0.0773
_reflns_number_gt 1397
_reflns_number_total 1613
_reflns_threshold_expression >2\s(I)
_cod_data_source_file jo7b02671_si_002.cif
_cod_data_source_block re04ek1n
_cod_depositor_comments
;
The following automatic conversions were performed:
data name '_diffrn_radiation_monochromador' replaced with
'_diffrn_radiation_monochromator' as specified in the replacement
file
'/home/data/users/saulius/crontab/automatic-downloads/rss-feeds/ACS/lib/lists/replacement-tags.lst'.

Automatic conversion script
Id: cif_correct_tags 4968 2017-02-21 14:55:21Z antanas 

 Adding full bibliography for 4033372--4033373.cif.
;
_cod_original_sg_symbol_H-M 'P 212121'
_cod_database_code 4033373

loop_
_space_group_symop_operation_xyz
'x, y, z'
'-x+1/2, -y, z+1/2'
'x+1/2, -y+1/2, -z'
'-x, y+1/2, -z+1/2'

loop_
_atom_site_label
_atom_site_type_symbol
_atom_site_fract_x
_atom_site_fract_y
_atom_site_fract_z
_atom_site_U_iso_or_equiv
_atom_site_adp_type
_atom_site_occupancy
_atom_site_symmetry_multiplicity
_atom_site_calc_flag
_atom_site_refinement_flags
C1 C 0.4139(2) 1.1091(2) 0.66915(11) 0.0123(4) Uani 1 1 d .
H1 H 0.3815 1.0892 0.7212 0.015 Uiso 1 1 calc R
C2 C 0.2843(2) 1.0657(2) 0.61653(11) 0.0127(4) Uani 1 1 d .
H2 H 0.1829 1.1022 0.637 0.015 Uiso 1 1 calc R
C3 C 0.2715(2) 0.8958(2) 0.59631(12) 0.0150(5) Uani 1 1 d .
H3 H 0.1995 0.8831 0.5535 0.018 Uiso 1 1 calc R
C4 C 0.4290(2) 0.8272(2) 0.57775(11) 0.0148(5) Uani 1 1 d .
H4A H 0.4686 0.875 0.5319 0.018 Uiso 1 1 calc R
H4B H 0.4177 0.7148 0.569 0.018 Uiso 1 1 calc R
C5 C 0.5468(2) 0.8540(2) 0.64046(11) 0.0127(4) Uani 1 1 d .
H5 H 0.5067 0.8058 0.6868 0.015 Uiso 1 1 calc R
C6 C 0.5702(2) 1.0280(2) 0.65280(11) 0.0122(4) Uani 1 1 d .
H6 H 0.6161 1.074 0.6072 0.015 Uiso 1 1 calc R
O7 O 0.42822(15) 1.27223(16) 0.65633(7) 0.0133(3) Uani 1 1 d .
O8 O 0.32420(15) 1.15714(16) 0.55368(7) 0.0137(3) Uani 1 1 d .
C9 C 0.3676(2) 1.3045(2) 0.58265(11) 0.0133(5) Uani 1 1 d .
C10 C 0.4931(2) 1.3718(3) 0.53498(12) 0.0186(5) Uani 1 1 d .
H10A H 0.5789 1.2979 0.5309 0.028 Uiso 1 1 calc R
H10B H 0.5311 1.468 0.5571 0.028 Uiso 1 1 calc R
H10C H 0.4512 1.3934 0.4858 0.028 Uiso 1 1 calc R
C11 C 0.2267(2) 1.4089(2) 0.59020(12) 0.0159(5) Uani 1 1 d .
H11A H 0.1853 1.4326 0.5412 0.024 Uiso 1 1 calc R
H11B H 0.257 1.505 0.6149 0.024 Uiso 1 1 calc R
H11C H 0.1469 1.3563 0.6194 0.024 Uiso 1 1 calc R
C12 C 0.6963(2) 0.7743(2) 0.61781(11) 0.0132(4) Uani 1 1 d .
O13 O 0.78789(16) 0.82508(18) 0.57372(8) 0.0210(4) Uani 1 1 d .
O14 O 0.71069(15) 0.63658(16) 0.65071(8) 0.0179(4) Uani 1 1 d .
C15 C 0.8469(2) 0.5474(3) 0.63141(12) 0.0223(5) Uani 1 1 d .
H15A H 0.8374 0.5107 0.5805 0.034 Uiso 1 1 calc R
H15B H 0.856 0.4587 0.6647 0.034 Uiso 1 1 calc R
H15C H 0.9395 0.6125 0.6359 0.034 Uiso 1 1 calc R
O16 O 0.21176(17) 0.81409(18) 0.65885(9) 0.0199(4) Uani 1 1 d .
C17 C 0.6758(2) 1.0654(3) 0.71791(11) 0.0152(5) Uani 1 1 d .
H17A H 0.6581 1.1737 0.7333 0.018 Uiso 1 1 calc R
H17B H 0.6484 0.9976 0.7599 0.018 Uiso 1 1 calc R
N18 N 0.8438(2) 1.0441(2) 0.69979(10) 0.0188(4) Uani 1 1 d .
O19 O 0.91031(16) 0.92654(19) 0.72218(9) 0.0264(4) Uani 1 1 d .
O20 O 0.90605(17) 1.1434(2) 0.66211(10) 0.0328(4) Uani 1 1 d .
H16 H 0.132(3) 0.856(3) 0.6711(14) 0.040(8) Uiso 1 1 d .

loop_
_atom_site_aniso_label
_atom_site_aniso_U_11
_atom_site_aniso_U_22
_atom_site_aniso_U_33
_atom_site_aniso_U_23
_atom_site_aniso_U_13
_atom_site_aniso_U_12
C1 0.0135(9) 0.0103(11) 0.0133(10) 0.0007(9) 0.0004(8) 0.0009(8)
C2 0.0112(8) 0.0116(10) 0.0152(10) 0.0003(9) -0.0002(8) 0.0011(8)
C3 0.0137(8) 0.0142(11) 0.0171(11) 0.0015(9) -0.0025(8) -0.0019(9)
C4 0.0157(9) 0.0107(11) 0.0179(11) -0.0029(9) -0.0003(9) -0.0009(9)
C5 0.0122(8) 0.0124(11) 0.0134(10) 0.0013(9) 0.0020(8) 0.0019(8)
C6 0.0122(9) 0.0118(11) 0.0126(10) 0.0008(9) 0.0006(8) 0.0010(9)
O7 0.0174(6) 0.0089(7) 0.0136(7) -0.0008(6) -0.0026(6) 0.0013(6)
O8 0.0179(6) 0.0097(7) 0.0134(7) 0.0010(6) -0.0017(6) -0.0001(6)
C9 0.0167(9) 0.0110(11) 0.0123(10) -0.0005(9) -0.0020(8) 0.0007(8)
C10 0.0195(9) 0.0166(13) 0.0197(12) 0.0004(10) 0.0042(8) -0.0002(9)
C11 0.0161(9) 0.0126(11) 0.0189(11) 0.0021(9) -0.0011(8) 0.0037(9)
C12 0.0170(9) 0.0114(11) 0.0113(10) -0.0020(9) -0.0004(8) 0.0017(9)
O13 0.0213(7) 0.0195(9) 0.0223(8) 0.0033(7) 0.0077(7) 0.0042(7)
O14 0.0179(7) 0.0143(8) 0.0214(8) 0.0016(7) 0.0020(6) 0.0054(6)
C15 0.0202(10) 0.0187(12) 0.0282(12) 0.0010(11) 0.0010(9) 0.0108(10)
O16 0.0140(7) 0.0153(8) 0.0304(9) 0.0062(7) 0.0026(7) 0.0002(6)
C17 0.0110(8) 0.0204(12) 0.0143(10) -0.0040(10) 0.0007(8) 0.0016(9)
N18 0.0142(7) 0.0222(11) 0.0201(9) -0.0040(9) -0.0030(7) 0.0018(8)
O19 0.0233(7) 0.0308(10) 0.0251(8) 0.0000(8) -0.0054(7) 0.0117(8)
O20 0.0197(8) 0.0303(10) 0.0484(11) 0.0060(9) 0.0086(8) -0.0050(8)

loop_
_atom_type_symbol
_atom_type_description
_atom_type_scat_dispersion_real
_atom_type_scat_dispersion_imag
_atom_type_scat_source
C C 0.0033 0 'International Tables Vol C Tables 4.2.6.8 and 6.1.1.4'
H H 0 0 'International Tables Vol C Tables 4.2.6.8 and 6.1.1.4'
N N 0.0061 0 'International Tables Vol C Tables 4.2.6.8 and 6.1.1.4'
O O 0.0106 0 'International Tables Vol C Tables 4.2.6.8 and 6.1.1.4'

loop_
_geom_angle_atom_site_label_1
_geom_angle_atom_site_label_2
_geom_angle_atom_site_label_3
_geom_angle
O7 C1 C2 101.80(15)
O7 C1 C6 109.89(15)
C2 C1 C6 114.06(16)
O7 C1 H1 110.3
C2 C1 H1 110.3
C6 C1 H1 110.3
O8 C2 C1 100.86(15)
O8 C2 C3 111.12(16)
C1 C2 C3 116.44(16)
O8 C2 H2 109.3
C1 C2 H2 109.3
C3 C2 H2 109.3
O16 C3 C4 107.67(17)
O16 C3 C2 108.20(16)
C4 C3 C2 111.50(16)
O16 C3 H3 109.8
C4 C3 H3 109.8
C2 C3 H3 109.8
C3 C4 C5 111.44(16)
C3 C4 H4A 109.3
C5 C4 H4A 109.3
C3 C4 H4B 109.3
C5 C4 H4B 109.3
H4A C4 H4B 108
C12 C5 C6 111.92(16)
C12 C5 C4 106.86(16)
C6 C5 C4 109.96(16)
C12 C5 H5 109.3
C6 C5 H5 109.3
C4 C5 H5 109.3
C17 C6 C5 113.52(17)
C17 C6 C1 105.91(15)
C5 C6 C1 110.98(16)
C17 C6 H6 108.8
C5 C6 H6 108.8
C1 C6 H6 108.8
C1 O7 C9 107.77(15)
C2 O8 C9 105.26(14)
O8 C9 O7 105.04(15)
O8 C9 C10 108.80(16)
O7 C9 C10 110.11(15)
O8 C9 C11 110.76(16)
O7 C9 C11 108.44(15)
C10 C9 C11 113.37(17)
C9 C10 H10A 109.5
C9 C10 H10B 109.5
H10A C10 H10B 109.5
C9 C10 H10C 109.5
H10A C10 H10C 109.5
H10B C10 H10C 109.5
C9 C11 H11A 109.5
C9 C11 H11B 109.5
H11A C11 H11B 109.5
C9 C11 H11C 109.5
H11A C11 H11C 109.5
H11B C11 H11C 109.5
O13 C12 O14 123.99(18)
O13 C12 C5 124.70(18)
O14 C12 C5 111.24(16)
C12 O14 C15 116.22(15)
O14 C15 H15A 109.5
O14 C15 H15B 109.5
H15A C15 H15B 109.5
O14 C15 H15C 109.5
H15A C15 H15C 109.5
H15B C15 H15C 109.5
C3 O16 H16 107.5(19)
N18 C17 C6 112.37(16)
N18 C17 H17A 109.1
C6 C17 H17A 109.1
N18 C17 H17B 109.1
C6 C17 H17B 109.1
H17A C17 H17B 107.9
O20 N18 O19 124.01(17)
O20 N18 C17 117.47(19)
O19 N18 C17 118.50(19)

loop_
_geom_bond_atom_site_label_1
_geom_bond_atom_site_label_2
_geom_bond_distance
C1 O7 1.436(2)
C1 C2 1.516(3)
C1 C6 1.547(3)
C1 H1 1
C2 O8 1.430(2)
C2 C3 1.519(3)
C2 H2 1
C3 O16 1.432(3)
C3 C4 1.519(3)
C3 H3 1
C4 C5 1.542(3)
C4 H4A 0.99
C4 H4B 0.99
C5 C12 1.517(3)
C5 C6 1.536(3)
C5 H5 1
C6 C17 1.525(3)
C6 H6 1
O7 C9 1.462(2)
O8 C9 1.429(2)
C9 C10 1.502(3)
C9 C11 1.519(3)
C10 H10A 0.98
C10 H10B 0.98
C10 H10C 0.98
C11 H11A 0.98
C11 H11B 0.98
C11 H11C 0.98
C12 O13 1.206(2)
C12 O14 1.339(3)
O14 C15 1.447(2)
C15 H15A 0.98
C15 H15B 0.98
C15 H15C 0.98
O16 H16 0.81(3)
C17 N18 1.495(2)
C17 H17A 0.99
C17 H17B 0.99
N18 O20 1.222(2)
N18 O19 1.236(2)

loop_
_geom_torsion_atom_site_label_1
_geom_torsion_atom_site_label_2
_geom_torsion_atom_site_label_3
_geom_torsion_atom_site_label_4
_geom_torsion
O7 C1 C2 O8 40.39(17)
C6 C1 C2 O8 -77.90(19)
O7 C1 C2 C3 160.73(16)
C6 C1 C2 C3 42.4(2)
O8 C2 C3 O16 -172.51(14)
C1 C2 C3 O16 72.8(2)
O8 C2 C3 C4 69.3(2)
C1 C2 C3 C4 -45.4(2)
O16 C3 C4 C5 -64.2(2)
C2 C3 C4 C5 54.3(2)
C3 C4 C5 C12 177.21(16)
C3 C4 C5 C6 -61.1(2)
C12 C5 C6 C17 -65.8(2)
C4 C5 C6 C17 175.60(15)
C12 C5 C6 C1 175.05(16)
C4 C5 C6 C1 56.4(2)
O7 C1 C6 C17 75.45(19)
C2 C1 C6 C17 -171.00(17)
O7 C1 C6 C5 -160.93(16)
C2 C1 C6 C5 -47.4(2)
C2 C1 O7 C9 -23.66(18)
C6 C1 O7 C9 97.57(17)
C1 C2 O8 C9 -42.83(17)
C3 C2 O8 C9 -166.89(16)
C2 O8 C9 O7 28.67(17)
C2 O8 C9 C10 146.54(15)
C2 O8 C9 C11 -88.21(17)
C1 O7 C9 O8 -1.83(18)
C1 O7 C9 C10 -118.81(18)
C1 O7 C9 C11 116.62(16)
C6 C5 C12 O13 -42.9(3)
C4 C5 C12 O13 77.6(2)
C6 C5 C12 O14 139.80(17)
C4 C5 C12 O14 -99.78(19)
O13 C12 O14 C15 0.7(3)
C5 C12 O14 C15 178.08(16)
C5 C6 C17 N18 78.0(2)
C1 C6 C17 N18 -160.03(18)
C6 C17 N18 O20 76.0(2)
C6 C17 N18 O19 -102.4(2)
